data_7023524
loop_
_publ_author_name
'Chandrasekhar, Vadapalli'
'Bag, Prasenjit'
'Murugesapandian, Balasubramanian'
'Pandey, Mrituanjay D.'

_publ_section_title
;
 A phosphorus-based compartmental ligand, (S)P[N(Me)N[double bond, length
 as m-dash]CH-C6H3-2-O-3-OMe]3 (LH3), enables the assembly of luminescent
 heterobimetallic linear {L2Zn2Ln}(+) [Ln = Gd, Tb, Nd and Eu] complexes.
;
_journal_issue 43
_journal_name_full 'Dalton transactions (Cambridge, England : 2003)'
_journal_page_first 15447
_journal_page_last 15456
_journal_paper_doi 10.1039/c3dt51431e
_journal_volume 42
_journal_year 2013
_chemical_formula_sum 'C57 H66 Cl7 Eu N12 O13 P2 S2 Zn2'
_chemical_formula_weight 1784.13
_chemical_name_systematic
; 
 ? 
;
_space_group_IT_number 2
_symmetry_cell_setting triclinic
_symmetry_space_group_name_Hall '-P 1'
_symmetry_space_group_name_H-M 'P -1'
_atom_sites_solution_hydrogens geom
_atom_sites_solution_primary direct
_atom_sites_solution_secondary difmap
_audit_creation_method SHELXL-97
_cell_angle_alpha 69.881(5)
_cell_angle_beta 88.344(5)
_cell_angle_gamma 89.959(5)
_cell_formula_units_Z 2
_cell_length_a 11.931(5)
_cell_length_b 16.354(5)
_cell_length_c 19.001(5)
_cell_measurement_reflns_used 4298
_cell_measurement_temperature 100(2)
_cell_measurement_theta_max 27.57
_cell_measurement_theta_min 2.50
_cell_volume 3480(2)
_computing_cell_refinement 'Bruker SMART'
_computing_data_collection 'Bruker SMART'
_computing_data_reduction 'Bruker SAINT'
_computing_molecular_graphics 'Bruker SHELXTL'
_computing_publication_material 'Bruker SHELXTL'
_computing_structure_refinement 'Bruker SHELXTL'
_computing_structure_solution 'Bruker SHELXTL'
_diffrn_ambient_temperature 100(2)
_diffrn_measured_fraction_theta_full 0.978
_diffrn_measured_fraction_theta_max 0.978
_diffrn_measurement_device_type 'CCD area detector'
_diffrn_measurement_method 'phi and omega scans'
_diffrn_radiation_monochromator graphite
_diffrn_radiation_source 'fine-focus sealed tube'
_diffrn_radiation_type MoK\a
_diffrn_radiation_wavelength 0.71069
_diffrn_reflns_av_R_equivalents 0.0316
_diffrn_reflns_av_sigmaI/netI 0.0662
_diffrn_reflns_limit_h_max 13
_diffrn_reflns_limit_h_min -14
_diffrn_reflns_limit_k_max 16
_diffrn_reflns_limit_k_min -19
_diffrn_reflns_limit_l_max 23
_diffrn_reflns_limit_l_min -21
_diffrn_reflns_number 19009
_diffrn_reflns_theta_full 25.03
_diffrn_reflns_theta_max 25.50
_diffrn_reflns_theta_min 1.14
_exptl_absorpt_coefficient_mu 2.018
_exptl_absorpt_correction_T_max 1.00
_exptl_absorpt_correction_T_min 0.605724
_exptl_absorpt_correction_type empirical
_exptl_absorpt_process_details SADABS
_exptl_crystal_colour red
_exptl_crystal_density_diffrn 1.703
_exptl_crystal_density_method 'not measured'
_exptl_crystal_description block
_exptl_crystal_F_000 1800
_exptl_crystal_size_max 0.15
_exptl_crystal_size_mid 0.125
_exptl_crystal_size_min 0.105
_refine_diff_density_max 2.411
_refine_diff_density_min -0.966
_refine_diff_density_rms 0.145
_refine_ls_extinction_method none
_refine_ls_goodness_of_fit_ref 0.987
_refine_ls_hydrogen_treatment mixed
_refine_ls_matrix_type full
_refine_ls_number_parameters 873
_refine_ls_number_reflns 12029
_refine_ls_number_restraints 7
_refine_ls_restrained_S_all 0.989
_refine_ls_R_factor_all 0.0716
_refine_ls_R_factor_gt 0.0522
_refine_ls_shift/su_max 0.001
_refine_ls_shift/su_mean 0.000
_refine_ls_structure_factor_coef Fsqd
_refine_ls_weighting_details 'calc w=1/[\s^2^(Fo^2^)+(0.0621P)^2^+12.1758P] where P=(Fo^2^+2Fc^2^)/3'
_refine_ls_weighting_scheme calc
_refine_ls_wR_factor_gt 0.1202
_refine_ls_wR_factor_ref 0.1393
_reflns_number_gt 9443
_reflns_number_total 12706
_reflns_threshold_expression >2sigma(I)
_cod_data_source_file c3dt51431e.txt
_cod_data_source_block Zn2Eu
_cod_depositor_comments
;
The following automatic conversions were performed:

'_symmetry_cell_setting' value 'Triclinic' changed to 'triclinic'
according to /home/saulius/struct/CIF-dictionaries/cif_core.dic
dictionary named 'cif_core.dic' version 2.4.2 from 2011-04-26.

Automatic conversion script
Id: cif_fix_values 1891 2012-01-12 08:04:46Z andrius 
;
_cod_original_sg_symbol_H-M P-1
_cod_database_code 7023524

loop_
_symmetry_equiv_pos_as_xyz
'x, y, z'
'-x, -y, -z'

loop_
_atom_site_label
_atom_site_type_symbol
_atom_site_fract_x
_atom_site_fract_y
_atom_site_fract_z
_atom_site_U_iso_or_equiv
_atom_site_adp_type
_atom_site_occupancy
_atom_site_symmetry_multiplicity
_atom_site_calc_flag
_atom_site_refinement_flags
Eu1 Eu 0.26516(2) 0.254326(19) 0.244152(16) 0.01654(10) Uani 1 1 d .
Zn1 Zn 0.23056(5) 0.08936(4) 0.18103(3) 0.01410(16) Uani 1 1 d .
Zn2 Zn 0.29498(5) 0.41306(4) 0.31471(3) 0.01483(16) Uani 1 1 d .
Cl1 Cl 0.82834(14) 0.69497(11) 0.32501(9) 0.0303(4) Uani 1 1 d .
Cl2 Cl 0.65259(14) 0.72807(12) 0.11158(10) 0.0383(4) Uani 1 1 d .
Cl3 Cl 0.74543(19) 0.55694(14) 0.17881(11) 0.0519(5) Uani 1 1 d .
Cl4 Cl 0.89291(16) 0.70886(16) 0.12368(11) 0.0531(6) Uani 1 1 d .
Cl5 Cl 0.57548(15) 0.86382(14) 0.34088(11) 0.0455(5) Uani 1 1 d .
Cl6 Cl 0.78603(15) 0.95261(13) 0.33854(11) 0.0433(5) Uani 1 1 d .
Cl7 Cl 0.70233(17) 0.94302(16) 0.20099(11) 0.0542(6) Uani 1 1 d .
P1 P 0.19281(12) -0.07494(10) 0.11756(8) 0.0165(3) Uani 1 1 d .
P2 P 0.32430(12) 0.57029(10) 0.38662(9) 0.0176(3) Uani 1 1 d .
S1 S 0.16943(13) -0.16859(10) 0.07976(9) 0.0229(3) Uani 1 1 d .
S2 S 0.34181(14) 0.66183(11) 0.42762(10) 0.0277(4) Uani 1 1 d .
N1 N 0.3289(4) -0.0474(3) 0.1160(3) 0.0215(11) Uani 1 1 d .
N2 N 0.3475(4) 0.0390(3) 0.1177(3) 0.0223(11) Uani 1 1 d .
N3 N 0.1270(4) 0.0159(3) 0.0673(3) 0.0226(11) Uani 1 1 d .
N4 N 0.1066(4) 0.0767(3) 0.1068(3) 0.0209(11) Uani 1 1 d .
N5 N 0.1483(4) -0.0992(3) 0.2067(3) 0.0201(11) Uani 1 1 d .
N6 N 0.1968(4) -0.0443(3) 0.2439(3) 0.0196(11) Uani 1 1 d .
N7 N 0.4418(4) 0.5533(3) 0.3438(3) 0.0207(11) Uani 1 1 d .
N8 N 0.4474(4) 0.4692(3) 0.3335(3) 0.0182(11) Uani 1 1 d .
N9 N 0.2932(4) 0.4733(3) 0.4512(3) 0.0184(11) Uani 1 1 d .
N10 N 0.2420(4) 0.4107(3) 0.4237(3) 0.0193(11) Uani 1 1 d .
N11 N 0.2207(4) 0.5888(3) 0.3262(3) 0.0221(8) Uani 1 1 d .
N12 N 0.2302(4) 0.5455(3) 0.2729(3) 0.0221(8) Uani 1 1 d .
O1 O 0.3420(3) 0.1941(3) 0.1518(2) 0.0177(9) Uani 1 1 d .
O2 O 0.4411(3) 0.3423(3) 0.1373(2) 0.0223(9) Uani 1 1 d .
O3 O 0.1282(3) 0.1906(3) 0.1870(2) 0.0164(8) Uani 1 1 d .
O4 O 0.0401(3) 0.3180(3) 0.2237(2) 0.0198(9) Uani 1 1 d .
O5 O 0.2697(3) 0.0959(3) 0.2851(2) 0.0192(9) Uani 1 1 d .
O6 O 0.3280(3) 0.1491(3) 0.3938(2) 0.0208(9) Uani 1 1 d .
O7 O 0.4059(3) 0.3205(3) 0.2962(2) 0.0160(8) Uani 1 1 d .
O8 O 0.4892(3) 0.1852(3) 0.2699(2) 0.0212(9) Uani 1 1 d .
O9 O 0.1906(3) 0.2996(3) 0.3440(2) 0.0190(9) Uani 1 1 d .
O10 O 0.0834(3) 0.1582(3) 0.3455(2) 0.0198(9) Uani 1 1 d .
O11 O 0.2520(3) 0.4097(3) 0.2111(2) 0.0186(9) Uani 1 1 d .
O12 O 0.2122(3) 0.3568(3) 0.0999(2) 0.0214(9) Uani 1 1 d .
O1S O 0.9128(8) 0.4637(5) 0.4223(5) 0.109(3) Uani 1 1 d D
H1S H 0.9245 0.4120 0.4300 0.163 Uiso 1 1 calc R
C1 C 0.4074(5) -0.1131(4) 0.1610(4) 0.0260(14) Uani 1 1 d .
H1A H 0.4807 -0.1022 0.1373 0.039 Uiso 1 1 calc R
H1B H 0.3821 -0.1701 0.1645 0.039 Uiso 1 1 calc R
H1C H 0.4106 -0.1097 0.2103 0.039 Uiso 1 1 calc R
C2 C 0.4281(5) 0.0799(4) 0.0729(3) 0.0230(14) Uani 1 1 d .
H2 H 0.4636 0.0510 0.0442 0.028 Uiso 1 1 calc R
C3 C 0.4686(5) 0.1664(4) 0.0631(3) 0.0191(13) Uani 1 1 d .
C4 C 0.5577(5) 0.1989(4) 0.0080(3) 0.0247(14) Uani 1 1 d .
H4 H 0.5856 0.1639 -0.0180 0.030 Uiso 1 1 calc R
C5 C 0.6022(5) 0.2802(4) -0.0069(3) 0.0235(14) Uani 1 1 d .
H5 H 0.6577 0.3014 -0.0441 0.028 Uiso 1 1 calc R
C6 C 0.5635(5) 0.3310(4) 0.0344(3) 0.0233(14) Uani 1 1 d .
H6 H 0.5940 0.3863 0.0246 0.028 Uiso 1 1 calc R
C7 C 0.4799(5) 0.3004(4) 0.0898(3) 0.0179(13) Uani 1 1 d .
C8 C 0.4270(5) 0.2187(4) 0.1025(3) 0.0182(13) Uani 1 1 d .
C9 C 0.4925(5) 0.4238(4) 0.1293(4) 0.0258(14) Uani 1 1 d .
H9A H 0.5720 0.4164 0.1345 0.039 Uiso 1 1 calc R
H9B H 0.4626 0.4449 0.1672 0.039 Uiso 1 1 calc R
H9C H 0.4776 0.4651 0.0806 0.039 Uiso 1 1 calc R
C10 C 0.1546(5) 0.0592(4) -0.0124(3) 0.0233(14) Uani 1 1 d .
H10A H 0.0893 0.0879 -0.0375 0.035 Uiso 1 1 calc R
H10B H 0.1794 0.0168 -0.0338 0.035 Uiso 1 1 calc R
H10C H 0.2132 0.1014 -0.0181 0.035 Uiso 1 1 calc R
C11 C 0.0050(5) 0.1057(4) 0.0999(3) 0.0211(13) Uani 1 1 d .
H11 H -0.0426 0.0843 0.0723 0.025 Uiso 1 1 calc R
C12 C -0.0410(5) 0.1673(4) 0.1307(3) 0.0189(13) Uani 1 1 d .
C13 C -0.1554(5) 0.1882(4) 0.1186(3) 0.0196(13) Uani 1 1 d .
H13 H -0.1972 0.1604 0.0927 0.024 Uiso 1 1 calc R
C14 C -0.2060(5) 0.2478(4) 0.1438(3) 0.0202(13) Uani 1 1 d .
H14 H -0.2826 0.2575 0.1383 0.024 Uiso 1 1 calc R
C15 C -0.1423(5) 0.2948(4) 0.1782(3) 0.0188(13) Uani 1 1 d .
H15 H -0.1756 0.3383 0.1925 0.023 Uiso 1 1 calc R
C16 C -0.0290(5) 0.2762(4) 0.1909(3) 0.0178(12) Uani 1 1 d .
C17 C 0.0240(5) 0.2102(4) 0.1697(3) 0.0173(12) Uani 1 1 d .
C18 C -0.0095(5) 0.3860(4) 0.2455(3) 0.0221(13) Uani 1 1 d .
H18A H -0.0385 0.4299 0.2022 0.033 Uiso 1 1 calc R
H18B H 0.0462 0.4114 0.2673 0.033 Uiso 1 1 calc R
H18C H -0.0695 0.3622 0.2816 0.033 Uiso 1 1 calc R
C19 C 0.0294(5) -0.1217(4) 0.2278(3) 0.0243(14) Uani 1 1 d .
H19A H 0.0224 -0.1539 0.2805 0.036 Uiso 1 1 calc R
H19B H 0.0019 -0.1566 0.2002 0.036 Uiso 1 1 calc R
H19C H -0.0136 -0.0694 0.2162 0.036 Uiso 1 1 calc R
C20 C 0.2322(5) -0.0889(4) 0.3096(3) 0.0189(13) Uani 1 1 d .
H20 H 0.2270 -0.1492 0.3240 0.023 Uiso 1 1 calc R
C21 C 0.2786(5) -0.0544(4) 0.3625(3) 0.0185(13) Uani 1 1 d .
C22 C 0.3080(5) -0.1162(4) 0.4327(3) 0.0201(13) Uani 1 1 d .
H22 H 0.3021 -0.1754 0.4406 0.024 Uiso 1 1 calc R
C23 C 0.3451(5) -0.0891(4) 0.4889(3) 0.0229(14) Uani 1 1 d .
H23 H 0.3656 -0.1298 0.5343 0.027 Uiso 1 1 calc R
C24 C 0.3520(5) -0.0003(4) 0.4777(3) 0.0207(13) Uani 1 1 d .
H24 H 0.3751 0.0176 0.5165 0.025 Uiso 1 1 calc R
C25 C 0.3253(5) 0.0609(4) 0.4107(3) 0.0181(13) Uani 1 1 d .
C26 C 0.2902(5) 0.0356(4) 0.3497(3) 0.0179(12) Uani 1 1 d .
C27 C 0.3589(5) 0.1774(4) 0.4544(3) 0.0219(13) Uani 1 1 d .
H27A H 0.3060 0.1545 0.4956 0.033 Uiso 1 1 calc R
H27B H 0.3587 0.2399 0.4377 0.033 Uiso 1 1 calc R
H27C H 0.4325 0.1567 0.4702 0.033 Uiso 1 1 calc R
C28 C 0.4935(6) 0.6255(4) 0.2814(4) 0.0319(16) Uani 1 1 d .
H28A H 0.5731 0.6174 0.2801 0.048 Uiso 1 1 calc R
H28B H 0.4778 0.6797 0.2887 0.048 Uiso 1 1 calc R
H28C H 0.4632 0.6263 0.2349 0.048 Uiso 1 1 calc R
C29 C 0.5463(5) 0.4357(4) 0.3457(3) 0.0218(13) Uani 1 1 d .
H29 H 0.5998 0.4668 0.3610 0.026 Uiso 1 1 calc R
C30 C 0.5818(5) 0.3555(4) 0.3378(3) 0.0182(13) Uani 1 1 d .
C31 C 0.6936(5) 0.3301(4) 0.3565(3) 0.0220(13) Uani 1 1 d .
H31 H 0.7387 0.3644 0.3746 0.026 Uiso 1 1 calc R
C32 C 0.7367(5) 0.2565(4) 0.3484(3) 0.0225(14) Uani 1 1 d .
H32 H 0.8097 0.2399 0.3622 0.027 Uiso 1 1 calc R
C33 C 0.6702(5) 0.2060(4) 0.3190(3) 0.0188(13) Uani 1 1 d .
H33 H 0.7000 0.1567 0.3121 0.023 Uiso 1 1 calc R
C34 C 0.5604(5) 0.2291(4) 0.3000(3) 0.0181(13) Uani 1 1 d .
C35 C 0.5115(5) 0.3033(4) 0.3116(3) 0.0176(12) Uani 1 1 d .
C36 C 0.5322(5) 0.1060(4) 0.2634(3) 0.0199(13) Uani 1 1 d .
H36A H 0.5977 0.1189 0.2308 0.030 Uiso 1 1 calc R
H36B H 0.4761 0.0793 0.2430 0.030 Uiso 1 1 calc R
H36C H 0.5514 0.0670 0.3121 0.030 Uiso 1 1 calc R
C37 C 0.3696(5) 0.4357(4) 0.5135(3) 0.0244(14) Uani 1 1 d .
H37A H 0.3279 0.3982 0.5564 0.037 Uiso 1 1 calc R
H37B H 0.4044 0.4816 0.5260 0.037 Uiso 1 1 calc R
H37C H 0.4263 0.4026 0.4987 0.037 Uiso 1 1 calc R
C38 C 0.1743(5) 0.3596(4) 0.4725(3) 0.0200(13) Uani 1 1 d .
H38 H 0.1631 0.3705 0.5171 0.024 Uiso 1 1 calc R
C39 C 0.1132(5) 0.2867(4) 0.4653(3) 0.0196(13) Uani 1 1 d .
C40 C 0.0411(5) 0.2414(4) 0.5275(3) 0.0239(14) Uani 1 1 d .
H40 H 0.0338 0.2605 0.5681 0.029 Uiso 1 1 calc R
C41 C -0.0175(5) 0.1698(4) 0.5273(3) 0.0240(14) Uani 1 1 d .
H41 H -0.0646 0.1403 0.5680 0.029 Uiso 1 1 calc R
C42 C -0.0072(5) 0.1406(4) 0.4665(3) 0.0214(13) Uani 1 1 d .
H42 H -0.0477 0.0919 0.4668 0.026 Uiso 1 1 calc R
C43 C 0.0626(5) 0.1837(4) 0.4065(3) 0.0185(13) Uani 1 1 d .
C44 C 0.1240(4) 0.2596(4) 0.4027(3) 0.0160(12) Uani 1 1 d .
C45 C 0.0222(5) 0.0833(4) 0.3446(4) 0.0227(14) Uani 1 1 d .
H45A H 0.0404 0.0340 0.3877 0.034 Uiso 1 1 calc R
H45B H 0.0419 0.0714 0.2998 0.034 Uiso 1 1 calc R
H45C H -0.0568 0.0942 0.3459 0.034 Uiso 1 1 calc R
C46 C 0.1303(5) 0.6502(5) 0.3222(4) 0.0321(16) Uani 1 1 d .
H46A H 0.1451 0.7031 0.2808 0.048 Uiso 1 1 calc R
H46B H 0.1259 0.6628 0.3680 0.048 Uiso 1 1 calc R
H46C H 0.0606 0.6252 0.3152 0.048 Uiso 1 1 calc R
C47 C 0.1852(5) 0.5847(4) 0.2093(4) 0.0239(14) Uani 1 1 d .
H47 H 0.1537 0.6388 0.2026 0.029 Uiso 1 1 calc R
C48 C 0.1791(5) 0.5526(4) 0.1469(3) 0.0187(13) Uani 1 1 d .
C49 C 0.1342(5) 0.6099(4) 0.0804(3) 0.0227(14) Uani 1 1 d .
H49 H 0.1144 0.6658 0.0779 0.027 Uiso 1 1 calc R
C50 C 0.1192(5) 0.5854(4) 0.0194(3) 0.0232(14) Uani 1 1 d .
H50 H 0.0913 0.6246 -0.0244 0.028 Uiso 1 1 calc R
C51 C 0.1464(5) 0.5004(4) 0.0239(3) 0.0194(13) Uani 1 1 d .
H51 H 0.1359 0.4831 -0.0172 0.023 Uiso 1 1 calc R
C52 C 0.1882(4) 0.4428(4) 0.0880(3) 0.0157(12) Uani 1 1 d .
C53 C 0.2093(4) 0.4677(4) 0.1513(3) 0.0160(12) Uani 1 1 d .
C54 C 0.1954(5) 0.3300(4) 0.0362(3) 0.0217(13) Uani 1 1 d .
H54A H 0.1194 0.3414 0.0206 0.032 Uiso 1 1 calc R
H54B H 0.2099 0.2689 0.0497 0.032 Uiso 1 1 calc R
H54C H 0.2457 0.3620 -0.0043 0.032 Uiso 1 1 calc R
C1S C 0.7623(5) 0.6685(5) 0.1667(4) 0.0338(17) Uani 1 1 d .
H1S1 H 0.7576 0.6752 0.2160 0.041 Uiso 1 1 calc R
C2S C 0.7108(6) 0.8880(5) 0.2981(4) 0.0345(17) Uani 1 1 d .
H2S H 0.7509 0.8333 0.3065 0.041 Uiso 1 1 calc R
C3S C 0.8521(7) 0.4976(6) 0.3585(5) 0.054(2) Uani 1 1 d DU
H3S1 H 0.7829 0.5205 0.3706 0.081 Uiso 1 1 calc R
H3S2 H 0.8364 0.4526 0.3384 0.081 Uiso 1 1 calc R
H3S3 H 0.8946 0.5434 0.3221 0.081 Uiso 1 1 calc R

loop_
_atom_site_aniso_label
_atom_site_aniso_U_11
_atom_site_aniso_U_22
_atom_site_aniso_U_33
_atom_site_aniso_U_23
_atom_site_aniso_U_13
_atom_site_aniso_U_12
Eu1 0.02042(17) 0.01543(17) 0.01566(17) -0.00764(13) -0.00232(12) 0.00030(12)
Zn1 0.0166(3) 0.0133(3) 0.0141(3) -0.0069(3) -0.0012(3) -0.0003(3)
Zn2 0.0185(3) 0.0133(4) 0.0142(3) -0.0067(3) -0.0015(3) -0.0002(3)
Cl1 0.0375(9) 0.0316(9) 0.0244(8) -0.0128(7) -0.0030(7) 0.0039(7)
Cl2 0.0330(9) 0.0451(11) 0.0326(10) -0.0080(8) 0.0003(7) 0.0025(8)
Cl3 0.0717(14) 0.0423(12) 0.0408(11) -0.0129(9) -0.0056(10) 0.0160(10)
Cl4 0.0320(10) 0.0929(18) 0.0358(11) -0.0245(11) 0.0050(8) -0.0049(10)
Cl5 0.0337(10) 0.0572(13) 0.0442(11) -0.0159(10) 0.0014(8) -0.0088(9)
Cl6 0.0361(10) 0.0459(12) 0.0542(12) -0.0253(10) -0.0051(9) -0.0034(8)
Cl7 0.0460(12) 0.0791(16) 0.0338(11) -0.0144(10) -0.0022(9) -0.0076(11)
P1 0.0184(8) 0.0168(8) 0.0176(8) -0.0101(7) -0.0006(6) 0.0003(6)
P2 0.0217(8) 0.0142(8) 0.0204(8) -0.0101(7) -0.0022(6) 0.0004(6)
S1 0.0281(8) 0.0214(8) 0.0255(8) -0.0161(7) -0.0020(7) -0.0006(6)
S2 0.0333(9) 0.0236(9) 0.0337(9) -0.0190(8) -0.0037(7) -0.0002(7)
N1 0.024(3) 0.020(3) 0.024(3) -0.011(2) -0.005(2) 0.002(2)
N2 0.023(3) 0.020(3) 0.029(3) -0.015(2) -0.003(2) 0.001(2)
N3 0.027(3) 0.024(3) 0.019(3) -0.010(2) 0.000(2) 0.000(2)
N4 0.027(3) 0.024(3) 0.017(3) -0.013(2) -0.001(2) 0.004(2)
N5 0.024(3) 0.019(3) 0.021(3) -0.011(2) 0.000(2) -0.001(2)
N6 0.027(3) 0.016(3) 0.018(3) -0.008(2) 0.000(2) -0.004(2)
N7 0.021(3) 0.017(3) 0.027(3) -0.010(2) 0.002(2) -0.002(2)
N8 0.018(3) 0.015(3) 0.024(3) -0.009(2) 0.001(2) 0.000(2)
N9 0.028(3) 0.015(3) 0.013(2) -0.005(2) -0.004(2) -0.006(2)
N10 0.021(3) 0.021(3) 0.018(3) -0.010(2) -0.002(2) 0.002(2)
N11 0.027(2) 0.019(2) 0.025(2) -0.0133(16) -0.0022(16) 0.0026(15)
N12 0.027(2) 0.019(2) 0.025(2) -0.0133(16) -0.0022(16) 0.0026(15)
O1 0.019(2) 0.016(2) 0.019(2) -0.0060(17) -0.0011(17) -0.0008(16)
O2 0.025(2) 0.022(2) 0.022(2) -0.0091(19) 0.0016(18) -0.0031(18)
O3 0.014(2) 0.020(2) 0.016(2) -0.0074(17) -0.0035(16) 0.0004(16)
O4 0.020(2) 0.021(2) 0.024(2) -0.0142(19) -0.0063(17) 0.0025(17)
O5 0.023(2) 0.017(2) 0.018(2) -0.0067(18) -0.0029(17) 0.0012(17)
O6 0.032(2) 0.017(2) 0.016(2) -0.0090(18) -0.0053(18) 0.0016(18)
O7 0.014(2) 0.019(2) 0.018(2) -0.0091(17) -0.0039(16) -0.0009(16)
O8 0.021(2) 0.022(2) 0.026(2) -0.0145(19) -0.0046(18) 0.0030(17)
O9 0.023(2) 0.019(2) 0.017(2) -0.0087(18) -0.0020(17) -0.0018(17)
O10 0.024(2) 0.019(2) 0.018(2) -0.0078(18) 0.0035(17) -0.0058(17)
O11 0.022(2) 0.018(2) 0.017(2) -0.0074(18) 0.0001(17) 0.0024(17)
O12 0.030(2) 0.019(2) 0.018(2) -0.0104(18) -0.0070(18) 0.0056(18)
O1S 0.099(6) 0.078(6) 0.151(8) -0.039(6) -0.038(6) 0.013(5)
C1 0.027(3) 0.025(4) 0.028(4) -0.012(3) -0.005(3) 0.005(3)
C2 0.020(3) 0.028(4) 0.025(3) -0.015(3) 0.001(3) -0.001(3)
C3 0.018(3) 0.027(3) 0.017(3) -0.012(3) -0.003(2) 0.001(2)
C4 0.026(3) 0.028(4) 0.024(3) -0.015(3) -0.003(3) -0.002(3)
C5 0.018(3) 0.033(4) 0.018(3) -0.006(3) 0.003(2) -0.002(3)
C6 0.018(3) 0.023(3) 0.023(3) -0.001(3) -0.002(3) -0.005(3)
C7 0.018(3) 0.022(3) 0.013(3) -0.005(3) -0.003(2) -0.001(2)
C8 0.018(3) 0.026(3) 0.010(3) -0.006(3) -0.003(2) 0.001(2)
C9 0.035(4) 0.013(3) 0.030(4) -0.008(3) 0.002(3) -0.006(3)
C10 0.030(3) 0.025(4) 0.016(3) -0.009(3) -0.001(3) -0.001(3)
C11 0.021(3) 0.022(3) 0.020(3) -0.007(3) -0.003(3) -0.001(3)
C12 0.019(3) 0.017(3) 0.019(3) -0.004(3) 0.002(2) -0.005(2)
C13 0.018(3) 0.023(3) 0.017(3) -0.005(3) -0.005(2) -0.001(2)
C14 0.013(3) 0.023(3) 0.021(3) -0.003(3) 0.000(2) 0.000(2)
C15 0.022(3) 0.023(3) 0.013(3) -0.009(3) 0.000(2) -0.001(2)
C16 0.019(3) 0.021(3) 0.014(3) -0.006(3) 0.002(2) 0.000(2)
C17 0.025(3) 0.020(3) 0.007(3) -0.005(2) -0.002(2) 0.003(2)
C18 0.029(3) 0.019(3) 0.024(3) -0.014(3) -0.002(3) 0.005(3)
C19 0.027(3) 0.025(4) 0.023(3) -0.012(3) 0.003(3) 0.001(3)
C20 0.022(3) 0.015(3) 0.019(3) -0.005(3) 0.005(2) 0.004(2)
C21 0.017(3) 0.022(3) 0.017(3) -0.007(3) 0.001(2) 0.004(2)
C22 0.023(3) 0.018(3) 0.016(3) -0.001(3) 0.000(2) 0.000(2)
C23 0.027(3) 0.022(3) 0.014(3) 0.002(3) -0.001(3) 0.002(3)
C24 0.026(3) 0.024(3) 0.014(3) -0.008(3) -0.003(2) 0.002(3)
C25 0.017(3) 0.017(3) 0.021(3) -0.008(3) 0.000(2) -0.002(2)
C26 0.017(3) 0.016(3) 0.019(3) -0.004(3) 0.000(2) 0.002(2)
C27 0.028(3) 0.019(3) 0.025(3) -0.015(3) -0.004(3) 0.000(3)
C28 0.039(4) 0.021(4) 0.033(4) -0.008(3) 0.012(3) -0.005(3)
C29 0.023(3) 0.022(3) 0.020(3) -0.008(3) 0.003(3) -0.006(3)
C30 0.025(3) 0.019(3) 0.010(3) -0.003(2) -0.003(2) 0.001(2)
C31 0.015(3) 0.029(4) 0.023(3) -0.011(3) 0.002(2) -0.001(3)
C32 0.019(3) 0.029(4) 0.017(3) -0.004(3) -0.005(2) 0.004(3)
C33 0.021(3) 0.020(3) 0.016(3) -0.006(3) 0.000(2) 0.000(2)
C34 0.019(3) 0.019(3) 0.018(3) -0.007(3) 0.000(2) -0.001(2)
C35 0.017(3) 0.020(3) 0.015(3) -0.005(3) 0.001(2) -0.001(2)
C36 0.019(3) 0.016(3) 0.028(3) -0.012(3) -0.003(3) 0.002(2)
C37 0.030(3) 0.027(4) 0.017(3) -0.009(3) -0.008(3) -0.002(3)
C38 0.019(3) 0.028(4) 0.015(3) -0.010(3) -0.001(2) 0.002(3)
C39 0.019(3) 0.021(3) 0.020(3) -0.009(3) -0.003(2) 0.003(2)
C40 0.025(3) 0.033(4) 0.018(3) -0.014(3) 0.003(3) -0.003(3)
C41 0.024(3) 0.027(4) 0.017(3) -0.004(3) 0.008(3) -0.007(3)
C42 0.022(3) 0.018(3) 0.021(3) -0.003(3) 0.000(3) -0.006(3)
C43 0.021(3) 0.020(3) 0.013(3) -0.005(3) 0.000(2) 0.003(2)
C44 0.015(3) 0.019(3) 0.013(3) -0.004(2) 0.001(2) -0.002(2)
C45 0.024(3) 0.018(3) 0.027(3) -0.009(3) 0.005(3) -0.004(3)
C46 0.029(4) 0.041(4) 0.030(4) -0.017(3) -0.005(3) 0.013(3)
C47 0.026(3) 0.012(3) 0.035(4) -0.010(3) 0.000(3) 0.000(3)
C48 0.018(3) 0.016(3) 0.022(3) -0.007(3) 0.002(2) -0.005(2)
C49 0.028(3) 0.016(3) 0.022(3) -0.005(3) -0.002(3) 0.000(3)
C50 0.021(3) 0.024(4) 0.021(3) -0.002(3) -0.004(3) -0.005(3)
C51 0.024(3) 0.016(3) 0.016(3) -0.003(3) 0.001(2) -0.006(2)
C52 0.015(3) 0.015(3) 0.015(3) -0.004(2) 0.003(2) -0.001(2)
C53 0.014(3) 0.015(3) 0.017(3) -0.003(2) -0.002(2) -0.003(2)
C54 0.030(3) 0.028(4) 0.011(3) -0.013(3) -0.002(2) 0.004(3)
C1S 0.026(4) 0.054(5) 0.023(4) -0.015(3) -0.004(3) 0.008(3)
C2S 0.032(4) 0.028(4) 0.046(4) -0.015(3) -0.002(3) 0.000(3)
C3S 0.056(2) 0.053(2) 0.054(2) -0.0187(12) -0.0076(10) -0.0017(10)

loop_
_atom_type_symbol
_atom_type_description
_atom_type_scat_dispersion_real
_atom_type_scat_dispersion_imag
_atom_type_scat_source
C C 0.0033 0.0016 'International Tables Vol C Tables 4.2.6.8 and 6.1.1.4'
H H 0.0000 0.0000 'International Tables Vol C Tables 4.2.6.8 and 6.1.1.4'
N N 0.0061 0.0033 'International Tables Vol C Tables 4.2.6.8 and 6.1.1.4'
O O 0.0106 0.0060 'International Tables Vol C Tables 4.2.6.8 and 6.1.1.4'
P P 0.1023 0.0942 'International Tables Vol C Tables 4.2.6.8 and 6.1.1.4'
S S 0.1246 0.1234 'International Tables Vol C Tables 4.2.6.8 and 6.1.1.4'
Zn Zn 0.2839 1.4301 'International Tables Vol C Tables 4.2.6.8 and 6.1.1.4'
Eu Eu -0.1578 3.6682 'International Tables Vol C Tables 4.2.6.8 and 6.1.1.4'
Cl Cl 0.1484 0.1585 'International Tables Vol C Tables 4.2.6.8 and 6.1.1.4'

loop_
_geom_angle_atom_site_label_1
_geom_angle_atom_site_label_2
_geom_angle_atom_site_label_3
_geom_angle
O7 Eu1 O11 64.82(13)
O7 Eu1 O9 67.64(13)
O11 Eu1 O9 66.25(13)
O7 Eu1 O3 177.61(13)
O11 Eu1 O3 114.48(13)
O9 Eu1 O3 114.35(13)
O7 Eu1 O5 115.19(13)
O11 Eu1 O5 176.00(12)
O9 Eu1 O5 109.89(13)
O3 Eu1 O5 65.68(13)
O7 Eu1 O1 113.06(13)
O11 Eu1 O1 119.24(13)
O9 Eu1 O1 174.42(13)
O3 Eu1 O1 65.10(12)
O5 Eu1 O1 64.64(13)
O7 Eu1 O12 112.55(13)
O11 Eu1 O12 59.85(12)
O9 Eu1 O12 116.43(12)
O3 Eu1 O12 65.53(12)
O5 Eu1 O12 122.62(12)
O1 Eu1 O12 68.72(12)
O7 Eu1 O4 121.92(12)
O11 Eu1 O4 66.11(12)
O9 Eu1 O4 65.52(12)
O3 Eu1 O4 58.86(12)
O5 Eu1 O4 111.66(12)
O1 Eu1 O4 116.91(12)
O12 Eu1 O4 63.70(12)
O7 Eu1 O2 66.52(12)
O11 Eu1 O2 69.01(12)
O9 Eu1 O2 125.73(12)
O3 Eu1 O2 111.10(12)
O5 Eu1 O2 114.84(12)
O1 Eu1 O2 58.15(12)
O12 Eu1 O2 60.02(12)
O4 Eu1 O2 119.96(12)
O7 Eu1 O8 58.40(12)
O11 Eu1 O8 115.32(12)
O9 Eu1 O8 113.37(12)
O3 Eu1 O8 120.91(12)
O5 Eu1 O8 66.82(12)
O1 Eu1 O8 64.02(12)
O12 Eu1 O8 118.31(12)
O4 Eu1 O8 177.87(11)
O2 Eu1 O8 62.17(12)
O7 Eu1 O6 65.95(12)
O11 Eu1 O6 119.67(12)
O9 Eu1 O6 64.27(12)
O3 Eu1 O6 115.93(12)
O5 Eu1 O6 57.97(12)
O1 Eu1 O6 110.66(12)
O12 Eu1 O6 178.14(12)
O4 Eu1 O6 117.94(11)
O2 Eu1 O6 118.13(12)
O8 Eu1 O6 60.07(11)
O7 Eu1 O10 117.25(12)
O11 Eu1 O10 113.56(12)
O9 Eu1 O10 58.20(12)
O3 Eu1 O10 65.14(12)
O5 Eu1 O10 62.67(12)
O1 Eu1 O10 118.02(12)
O12 Eu1 O10 118.12(12)
O4 Eu1 O10 59.86(12)
O2 Eu1 O10 175.96(11)
O8 Eu1 O10 118.03(12)
O6 Eu1 O10 63.74(11)
O1 Zn1 O5 77.70(15)
O1 Zn1 O3 77.71(15)
O5 Zn1 O3 78.14(15)
O1 Zn1 N4 122.23(18)
O5 Zn1 N4 148.85(17)
O3 Zn1 N4 83.08(16)
O1 Zn1 N6 148.39(17)
O5 Zn1 N6 83.69(17)
O3 Zn1 N6 123.20(17)
N4 Zn1 N6 86.15(19)
O1 Zn1 N2 83.71(17)
O5 Zn1 N2 121.64(17)
O3 Zn1 N2 149.22(17)
N4 Zn1 N2 86.44(18)
N6 Zn1 N2 84.65(19)
O1 Zn1 Eu1 46.90(11)
O5 Zn1 Eu1 46.64(11)
O3 Zn1 Eu1 46.00(10)
N4 Zn1 Eu1 127.44(13)
N6 Zn1 Eu1 128.46(13)
N2 Zn1 Eu1 128.77(13)
O11 Zn2 O7 76.04(14)
O11 Zn2 N8 123.37(17)
O7 Zn2 N8 82.54(16)
O11 Zn2 O9 77.54(15)
O7 Zn2 O9 78.11(15)
N8 Zn2 O9 146.82(17)
O11 Zn2 N10 148.37(17)
O7 Zn2 N10 123.38(17)
N8 Zn2 N10 86.13(18)
O9 Zn2 N10 82.44(17)
O11 Zn2 N12 84.32(17)
O7 Zn2 N12 147.07(17)
N8 Zn2 N12 86.71(18)
O9 Zn2 N12 123.34(17)
N10 Zn2 N12 86.58(18)
O11 Zn2 Eu1 45.94(11)
O7 Zn2 Eu1 46.17(10)
N8 Zn2 Eu1 127.60(12)
O9 Zn2 Eu1 46.22(10)
N10 Zn2 Eu1 126.99(14)
N12 Zn2 Eu1 128.56(13)
N5 P1 N3 107.0(2)
N5 P1 N1 105.4(2)
N3 P1 N1 106.2(3)
N5 P1 S1 112.98(19)
N3 P1 S1 112.03(19)
N1 P1 S1 112.74(19)
N11 P2 N7 108.3(3)
N11 P2 N9 104.7(3)
N7 P2 N9 104.4(3)
N11 P2 S2 112.84(19)
N7 P2 S2 112.36(19)
N9 P2 S2 113.63(19)
N2 N1 C1 114.3(4)
N2 N1 P1 114.0(4)
C1 N1 P1 118.8(4)
C2 N2 N1 112.9(5)
C2 N2 Zn1 128.0(4)
N1 N2 Zn1 118.7(4)
C10 N3 N4 112.9(5)
C10 N3 P1 121.0(4)
N4 N3 P1 114.2(4)
C11 N4 N3 112.4(5)
C11 N4 Zn1 128.4(4)
N3 N4 Zn1 118.2(3)
N6 N5 C19 113.7(4)
N6 N5 P1 113.8(4)
C19 N5 P1 120.0(4)
C20 N6 N5 112.3(5)
C20 N6 Zn1 127.4(4)
N5 N6 Zn1 119.1(3)
N8 N7 C28 114.1(4)
N8 N7 P2 115.0(4)
C28 N7 P2 119.7(4)
C29 N8 N7 112.1(5)
C29 N8 Zn2 129.5(4)
N7 N8 Zn2 117.9(3)
N10 N9 C37 114.6(5)
N10 N9 P2 115.7(3)
C37 N9 P2 119.3(4)
C38 N10 N9 111.8(5)
C38 N10 Zn2 131.0(4)
N9 N10 Zn2 117.1(3)
N12 N11 C46 120.6(5)
N12 N11 P2 115.3(4)
C46 N11 P2 123.9(4)
C47 N12 N11 115.6(5)
C47 N12 Zn2 127.8(4)
N11 N12 Zn2 115.9(4)
C8 O1 Zn1 133.0(4)
C8 O1 Eu1 132.2(3)
Zn1 O1 Eu1 94.77(14)
C7 O2 C9 116.8(5)
C7 O2 Eu1 116.4(3)
C9 O2 Eu1 126.8(3)
C17 O3 Zn1 132.5(4)
C17 O3 Eu1 132.0(3)
Zn1 O3 Eu1 95.47(14)
C16 O4 C18 116.3(4)
C16 O4 Eu1 115.3(3)
C18 O4 Eu1 128.4(3)
C26 O5 Zn1 132.2(4)
C26 O5 Eu1 132.9(4)
Zn1 O5 Eu1 94.92(15)
C25 O6 C27 115.0(4)
C25 O6 Eu1 116.6(3)
C27 O6 Eu1 128.3(3)
C35 O7 Zn2 132.2(3)
C35 O7 Eu1 133.4(3)
Zn2 O7 Eu1 94.38(14)
C34 O8 C36 115.4(4)
C34 O8 Eu1 115.4(3)
C36 O8 Eu1 128.8(3)
C44 O9 Zn2 133.3(3)
C44 O9 Eu1 131.8(3)
Zn2 O9 Eu1 94.02(14)
C43 O10 C45 116.0(4)
C43 O10 Eu1 114.6(3)
C45 O10 Eu1 129.0(3)
C53 O11 Zn2 133.4(4)
C53 O11 Eu1 129.4(3)
Zn2 O11 Eu1 95.93(15)
C52 O12 C54 114.6(4)
C52 O12 Eu1 116.9(3)
C54 O12 Eu1 128.2(3)
N2 C2 C3 126.2(5)
C8 C3 C4 119.5(5)
C8 C3 C2 124.8(5)
C4 C3 C2 115.6(5)
C5 C4 C3 121.0(6)
C4 C5 C6 119.3(6)
C5 C6 C7 121.0(6)
O2 C7 C6 125.9(5)
O2 C7 C8 113.5(5)
C6 C7 C8 120.6(5)
O1 C8 C3 122.5(5)
O1 C8 C7 119.2(5)
C3 C8 C7 118.2(5)
N4 C11 C12 126.3(5)
C13 C12 C17 119.6(5)
C13 C12 C11 117.3(5)
C17 C12 C11 123.1(5)
C14 C13 C12 121.7(5)
C13 C14 C15 119.8(5)
C16 C15 C14 120.0(5)
O4 C16 C15 124.6(5)
O4 C16 C17 114.2(5)
C15 C16 C17 121.2(5)
O3 C17 C12 123.0(5)
O3 C17 C16 119.5(5)
C12 C17 C16 117.5(5)
N6 C20 C21 126.4(6)
C26 C21 C22 119.9(5)
C26 C21 C20 123.6(5)
C22 C21 C20 116.4(5)
C23 C22 C21 120.5(6)
C22 C23 C24 119.9(6)
C25 C24 C23 121.1(5)
O6 C25 C24 126.1(5)
O6 C25 C26 113.1(5)
C24 C25 C26 120.9(5)
O5 C26 C21 123.1(5)
O5 C26 C25 119.3(5)
C21 C26 C25 117.6(5)
N8 C29 C30 126.6(6)
C35 C30 C31 120.1(5)
C35 C30 C29 123.0(5)
C31 C30 C29 116.9(5)
C32 C31 C30 121.4(6)
C31 C32 C33 119.5(6)
C34 C33 C32 120.6(6)
O8 C34 C33 125.2(5)
O8 C34 C35 113.9(5)
C33 C34 C35 120.9(5)
O7 C35 C30 123.7(5)
O7 C35 C34 118.9(5)
C30 C35 C34 117.3(5)
N10 C38 C39 126.6(5)
C44 C39 C40 120.9(5)
C44 C39 C38 123.8(5)
C40 C39 C38 115.3(5)
C41 C40 C39 119.9(5)
C40 C41 C42 120.5(6)
C43 C42 C41 120.0(6)
O10 C43 C42 125.0(5)
O10 C43 C44 113.0(5)
C42 C43 C44 122.0(5)
O9 C44 C39 122.8(5)
O9 C44 C43 120.6(5)
C39 C44 C43 116.6(5)
N12 C47 C48 126.3(6)
C53 C48 C49 119.7(5)
C53 C48 C47 123.9(5)
C49 C48 C47 116.4(5)
C50 C49 C48 121.6(6)
C49 C50 C51 119.2(6)
C52 C51 C50 120.6(6)
C51 C52 O12 125.5(5)
C51 C52 C53 121.4(5)
O12 C52 C53 113.1(5)
O11 C53 C48 123.9(5)
O11 C53 C52 118.7(5)
C48 C53 C52 117.4(5)
Cl4 C1S Cl3 111.3(4)
Cl4 C1S Cl2 110.1(4)
Cl3 C1S Cl2 109.1(4)
Cl7 C2S Cl6 109.6(4)
Cl7 C2S Cl5 110.9(4)
Cl6 C2S Cl5 110.0(4)

loop_
_geom_bond_atom_site_label_1
_geom_bond_atom_site_label_2
_geom_bond_distance
Eu1 O7 2.409(4)
Eu1 O11 2.406(4)
Eu1 O9 2.410(4)
Eu1 O3 2.412(4)
Eu1 O5 2.436(4)
Eu1 O1 2.446(4)
Eu1 O12 2.768(4)
Eu1 O4 2.868(4)
Eu1 O2 2.889(4)
Eu1 O8 2.890(4)
Eu1 O6 2.893(4)
Eu1 O10 2.926(4)
Zn1 O1 2.078(4)
Zn1 O5 2.083(4)
Zn1 O3 2.089(4)
Zn1 N4 2.131(5)
Zn1 N6 2.131(5)
Zn1 N2 2.158(5)
Zn2 O11 2.067(4)
Zn2 O7 2.122(4)
Zn2 N8 2.132(5)
Zn2 O9 2.135(4)
Zn2 N10 2.135(5)
Zn2 N12 2.184(5)
Cl2 C1S 1.770(7)
Cl3 C1S 1.769(8)
Cl4 C1S 1.758(7)
Cl5 C2S 1.768(7)
Cl6 C2S 1.764(7)
Cl7 C2S 1.759(7)
P1 N5 1.671(5)
P1 N3 1.674(5)
P1 N1 1.683(5)
P1 S1 1.926(2)
P2 N11 1.668(5)
P2 N7 1.671(5)
P2 N9 1.671(5)
P2 S2 1.924(2)
N1 N2 1.442(7)
N1 C1 1.474(7)
N2 C2 1.288(7)
N3 C10 1.460(7)
N3 N4 1.455(7)
N4 C11 1.295(7)
N5 N6 1.450(6)
N5 C19 1.475(7)
N6 C20 1.294(7)
N7 N8 1.455(7)
N7 C28 1.475(8)
N8 C29 1.294(7)
N9 N10 1.444(6)
N9 C37 1.474(7)
N10 C38 1.278(7)
N11 N12 1.424(7)
N11 C46 1.458(7)
N12 C47 1.290(8)
O1 C8 1.325(7)
O2 C7 1.379(7)
O2 C9 1.426(7)
O3 C17 1.306(7)
O4 C16 1.363(7)
O4 C18 1.436(7)
O5 C26 1.313(7)
O6 C25 1.367(7)
O6 C27 1.437(6)
O7 C35 1.310(6)
O8 C34 1.369(7)
O8 C36 1.435(7)
O9 C44 1.324(6)
O10 C43 1.375(7)
O10 C45 1.432(7)
O11 C53 1.320(7)
O12 C52 1.378(7)
O12 C54 1.441(6)
O1S C3S 1.374(9)
C2 C3 1.443(8)
C3 C8 1.399(8)
C3 C4 1.437(8)
C4 C5 1.365(9)
C5 C6 1.395(9)
C6 C7 1.389(8)
C7 C8 1.419(8)
C11 C12 1.431(8)
C12 C13 1.412(8)
C12 C17 1.426(8)
C13 C14 1.360(8)
C14 C15 1.403(8)
C15 C16 1.395(8)
C16 C17 1.418(8)
C20 C21 1.434(8)
C21 C26 1.413(8)
C21 C22 1.422(8)
C22 C23 1.373(8)
C23 C24 1.395(8)
C24 C25 1.368(8)
C25 C26 1.432(8)
C29 C30 1.432(8)
C30 C35 1.414(8)
C30 C31 1.415(8)
C31 C32 1.364(8)
C32 C33 1.403(8)
C33 C34 1.386(8)
C34 C35 1.429(8)
C38 C39 1.445(8)
C39 C44 1.408(8)
C39 C40 1.423(8)
C40 C41 1.365(9)
C41 C42 1.395(8)
C42 C43 1.374(8)
C43 C44 1.421(8)
C47 C48 1.455(8)
C48 C53 1.409(8)
C48 C49 1.410(8)
C49 C50 1.365(8)
C50 C51 1.401(8)
C51 C52 1.366(8)
C52 C53 1.424(8)
